data_7206465
loop_
_publ_author_name
'Bai, Hong-Ye'
'Yang, Jin'
'Liu, Bo'
'Ma, Jian-Fang'
'Kan, Wei-Qiu'
'Liu, Yun-Yu'
'Liu, Ying-Ying'

_publ_section_title
;
 Syntheses, structures, and photoluminescence of five silver(i)
 coordination polymers based on tetrakis(imidazol-1-ylmethyl)methane
;
_journal_issue 19
_journal_name_full CrystEngComm
_journal_page_first 5877
_journal_paper_doi 10.1039/c0ce00834f
_journal_volume 13
_journal_year 2011
_chemical_formula_moiety 'C8.5 H10 Ag1 N4, N O3, 0.5 (H2 O)'
_chemical_formula_sum 'C8.5 H11 Ag N5 O3.5'
_chemical_formula_weight 347.09
_chemical_name_systematic
;
?
;
_space_group_IT_number 15
_symmetry_cell_setting monoclinic
_symmetry_space_group_name_Hall '-C 2yc'
_symmetry_space_group_name_H-M 'C 1 2/c 1'
_atom_sites_solution_hydrogens geom
_atom_sites_solution_primary direct
_atom_sites_solution_secondary difmap
_audit_creation_method SHELXL-97
_cell_angle_alpha 90.000(5)
_cell_angle_beta 97.128(5)
_cell_angle_gamma 90.000(5)
_cell_formula_units_Z 8
_cell_length_a 7.759(5)
_cell_length_b 23.455(5)
_cell_length_c 13.184(5)
_cell_measurement_reflns_used 2754
_cell_measurement_temperature 293(2)
_cell_measurement_theta_max 29.1
_cell_measurement_theta_min 4.4
_cell_volume 2380.8(19)
_computing_cell_refinement CrysAlis
_computing_data_collection 'CrysAlis (Oxford Diffraction, 2006)'
_computing_data_reduction CrysAlis
_computing_structure_refinement 'SHELXL-97 (Sheldrick, 1997)'
_computing_structure_solution 'SHELXS-97 (Sheldrick, 1997)'
_diffrn_ambient_temperature 293(2)
_diffrn_detector_area_resol_mean 10.0
_diffrn_measured_fraction_theta_full 0.993
_diffrn_measured_fraction_theta_max 0.857
_diffrn_measurement_device_type 'Oxford Diffraction Gemini R Ultra'
_diffrn_measurement_method '\w scan'
_diffrn_radiation_monochromator graphite
_diffrn_radiation_source 'fine-focus sealed tube'
_diffrn_radiation_type MoK\a
_diffrn_radiation_wavelength 0.71073
_diffrn_reflns_av_R_equivalents 0.0208
_diffrn_reflns_av_sigmaI/netI 0.0372
_diffrn_reflns_limit_h_max 8
_diffrn_reflns_limit_h_min -9
_diffrn_reflns_limit_k_max 22
_diffrn_reflns_limit_k_min -31
_diffrn_reflns_limit_l_max 17
_diffrn_reflns_limit_l_min -13
_diffrn_reflns_number 5440
_diffrn_reflns_theta_full 25.00
_diffrn_reflns_theta_max 29.13
_diffrn_reflns_theta_min 4.42
_exptl_absorpt_coefficient_mu 1.706
_exptl_absorpt_correction_T_max 0.783
_exptl_absorpt_correction_T_min 0.669
_exptl_absorpt_correction_type multi-scan
_exptl_absorpt_process_details
;
CrysAlis (Oxford Diffraction, 2006)
;
_exptl_crystal_colour colorless
_exptl_crystal_density_diffrn 1.937
_exptl_crystal_density_method 'not measured'
_exptl_crystal_description block
_exptl_crystal_F_000 1376
_exptl_crystal_size_max 0.27
_exptl_crystal_size_mid 0.21
_exptl_crystal_size_min 0.16
_refine_diff_density_max 0.951
_refine_diff_density_min -1.244
_refine_diff_density_rms 0.114
_refine_ls_extinction_method none
_refine_ls_goodness_of_fit_ref 0.974
_refine_ls_hydrogen_treatment constr
_refine_ls_matrix_type full
_refine_ls_number_parameters 210
_refine_ls_number_reflns 2754
_refine_ls_number_restraints 42
_refine_ls_restrained_S_all 0.968
_refine_ls_R_factor_all 0.0603
_refine_ls_R_factor_gt 0.0411
_refine_ls_shift/su_max 0.002
_refine_ls_shift/su_mean 0.000
_refine_ls_structure_factor_coef Fsqd
_refine_ls_weighting_details 'calc w=1/[\s^2^(Fo^2^)+(0.0789P)^2^+0.0000P] where P=(Fo^2^+2Fc^2^)/3'
_refine_ls_weighting_scheme calc
_refine_ls_wR_factor_gt 0.1155
_refine_ls_wR_factor_ref 0.1217
_reflns_number_gt 1925
_reflns_number_total 2754
_reflns_threshold_expression >2sigma(I)
_cod_data_source_file c0ce00834f.txt
_cod_data_source_block compound-1
_cod_original_sg_symbol_Hall '-C 2yc '
_cod_original_sg_symbol_H-M 'C 2/c'
_cod_original_formula_sum 'C8.50 H11 Ag N5 O3.50'
_cod_database_code 7206465

loop_
_symmetry_equiv_pos_as_xyz
'x, y, z'
'-x, y, -z+1/2'
'x+1/2, y+1/2, z'
'-x+1/2, y+1/2, -z+1/2'
'-x, -y, -z'
'x, -y, z-1/2'
'-x+1/2, -y+1/2, -z'
'x+1/2, -y+1/2, z-1/2'

loop_
_atom_site_label
_atom_site_type_symbol
_atom_site_fract_x
_atom_site_fract_y
_atom_site_fract_z
_atom_site_U_iso_or_equiv
_atom_site_adp_type
_atom_site_occupancy
_atom_site_symmetry_multiplicity
_atom_site_calc_flag
_atom_site_refinement_flags
Ag1 Ag 0.32797(5) 0.839611(13) 0.11211(3) 0.05301(18) Uani 1 1 d .
C1 C 0.2163(5) 0.72986(15) 0.2130(3) 0.0355(9) Uani 1 1 d .
H1 H 0.1508 0.7510 0.2539 0.043 Uiso 1 1 calc R
C2 C 0.3838(6) 0.70689(17) 0.1027(3) 0.0379(9) Uani 1 1 d .
H2 H 0.4561 0.7095 0.0517 0.045 Uiso 1 1 calc R
C3 C 0.3368(5) 0.65804(16) 0.1466(3) 0.0352(9) Uani 1 1 d .
H3 H 0.3715 0.6212 0.1324 0.042 Uiso 1 1 calc R
C4 C 0.1597(5) 0.63589(15) 0.2908(2) 0.0269(7) Uani 1 1 d .
H4A H 0.1277 0.6595 0.3459 0.032 Uiso 1 1 calc R
H4B H 0.2522 0.6107 0.3197 0.032 Uiso 1 1 calc R
C5 C 0.0000 0.59861(18) 0.2500 0.0214(9) Uani 1 2 d S
C6 C -0.0497(5) 0.56309(14) 0.3409(2) 0.0245(7) Uani 1 1 d .
H6A H -0.0592 0.5889 0.3974 0.029 Uiso 1 1 calc R
H6B H -0.1639 0.5469 0.3211 0.029 Uiso 1 1 calc R
C7 C 0.0284(5) 0.46068(14) 0.3663(2) 0.0282(8) Uani 1 1 d .
H7 H -0.0754 0.4468 0.3325 0.034 Uiso 1 1 calc R
C8 C 0.2241(5) 0.51995(16) 0.4340(3) 0.0335(8) Uani 1 1 d .
H8 H 0.2828 0.5531 0.4560 0.040 Uiso 1 1 calc R
C9 C 0.2801(5) 0.46582(18) 0.4524(3) 0.0408(9) Uani 1 1 d .
H9 H 0.3860 0.4555 0.4887 0.049 Uiso 1 1 calc R
O1 O 0.8825(5) 0.96586(15) 0.1990(3) 0.0639(9) Uani 1 1 d .
O2 O 1.0000 1.0443(2) 0.2500 0.0656(14) Uani 1 2 d S
O1W O 0.0000 0.8504(4) 0.2500 0.126(3) Uani 1 2 d SU
O3 O 0.6069(18) 0.7843(7) -0.0234(9) 0.138(6) Uani 0.50 1 d P
O4' O 0.793(3) 0.8510(7) 0.0463(14) 0.043(4) Uani 0.18 1 d PU
O4'' O 0.729(4) 0.8450(11) 0.086(2) 0.037(7) Uani 0.12 1 d PU
O4 O 0.708(3) 0.8424(7) 0.0510(15) 0.037(4) Uani 0.20 1 d PU
O5' O 0.869(3) 0.7747(9) 0.0804(15) 0.061(5) Uani 0.20 1 d PU
O5 O 0.836(2) 0.7518(7) 0.0548(11) 0.060(4) Uani 0.30 1 d PU
N1 N 0.3074(5) 0.75185(13) 0.1459(3) 0.0394(8) Uani 1 1 d .
N2 N 0.2291(4) 0.67339(12) 0.2153(2) 0.0281(6) Uani 1 1 d .
N3 N 0.0681(4) 0.51661(11) 0.3782(2) 0.0243(6) Uani 1 1 d .
N4 N 0.1563(4) 0.42864(13) 0.4088(2) 0.0335(7) Uani 1 1 d .
N5 N 1.0000 0.9923(2) 0.2500 0.0389(11) Uani 1 2 d S
N6 N 0.7241(15) 0.7969(5) 0.0339(8) 0.070(2) Uani 0.50 1 d PU

loop_
_atom_site_aniso_label
_atom_site_aniso_U_11
_atom_site_aniso_U_22
_atom_site_aniso_U_33
_atom_site_aniso_U_23
_atom_site_aniso_U_13
_atom_site_aniso_U_12
Ag1 0.0673(3) 0.0231(2) 0.0688(3) 0.00805(14) 0.00897(19) -0.01477(15)
C1 0.039(2) 0.0194(16) 0.049(2) -0.0011(16) 0.0090(17) -0.0050(15)
C2 0.039(2) 0.034(2) 0.042(2) 0.0040(17) 0.0111(17) -0.0102(17)
C3 0.036(2) 0.0264(19) 0.045(2) -0.0038(16) 0.0127(17) -0.0043(16)
C4 0.033(2) 0.0228(17) 0.0252(16) 0.0031(14) 0.0043(14) -0.0047(14)
C5 0.023(2) 0.013(2) 0.028(2) 0.000 0.0056(18) 0.000
C6 0.0264(18) 0.0183(15) 0.0301(15) 0.0034(13) 0.0083(13) 0.0033(13)
C7 0.036(2) 0.0199(15) 0.0291(17) 0.0016(14) 0.0034(14) 0.0003(14)
C8 0.038(2) 0.0232(17) 0.040(2) 0.0060(16) 0.0063(16) -0.0029(16)
C9 0.031(2) 0.038(2) 0.053(2) 0.0160(19) 0.0008(17) 0.0038(17)
O1 0.043(2) 0.056(2) 0.089(2) -0.0079(18) -0.0108(18) -0.0039(17)
O2 0.058(3) 0.033(2) 0.108(4) 0.000 0.016(3) 0.000
O1W 0.126(3) 0.124(3) 0.126(3) 0.000 0.0137(11) 0.000
O3 0.121(10) 0.185(14) 0.104(8) 0.082(9) -0.001(8) -0.064(10)
O4' 0.043(4) 0.043(4) 0.043(4) 0.0001(10) 0.0049(11) 0.0000(10)
O4'' 0.037(7) 0.037(7) 0.037(7) -0.0002(10) 0.0045(13) 0.0003(10)
O4 0.037(4) 0.037(4) 0.037(4) -0.0002(10) 0.0045(11) 0.0003(10)
O5' 0.061(5) 0.061(5) 0.061(5) 0.0003(10) 0.0076(12) 0.0002(10)
O5 0.060(4) 0.060(4) 0.060(4) 0.0004(10) 0.0075(11) -0.0004(10)
N1 0.045(2) 0.0223(16) 0.0509(18) 0.0081(14) 0.0078(15) -0.0098(14)
N2 0.0280(17) 0.0213(14) 0.0353(15) -0.0022(12) 0.0050(12) -0.0059(12)
N3 0.0323(17) 0.0149(12) 0.0274(14) 0.0017(11) 0.0112(11) -0.0005(11)
N4 0.041(2) 0.0195(15) 0.0411(16) 0.0023(13) 0.0109(14) 0.0081(13)
N5 0.031(3) 0.033(3) 0.052(3) 0.000 0.005(2) 0.000
N6 0.070(3) 0.071(3) 0.070(3) 0.0018(10) 0.0090(10) -0.0006(10)

loop_
_atom_type_symbol
_atom_type_description
_atom_type_scat_dispersion_real
_atom_type_scat_dispersion_imag
_atom_type_scat_source
C C 0.0033 0.0016 'International Tables Vol C Tables 4.2.6.8 and 6.1.1.4'
H H 0.0000 0.0000 'International Tables Vol C Tables 4.2.6.8 and 6.1.1.4'
O O 0.0106 0.0060 'International Tables Vol C Tables 4.2.6.8 and 6.1.1.4'
Ag Ag -0.8971 1.1015 'International Tables Vol C Tables 4.2.6.8 and 6.1.1.4'
N N 0.0061 0.0033 'International Tables Vol C Tables 4.2.6.8 and 6.1.1.4'

loop_
_geom_angle_atom_site_label_1
_geom_angle_atom_site_label_2
_geom_angle_atom_site_label_3
_geom_angle
_geom_angle_site_symmetry_1
_geom_angle_site_symmetry_3
N4 Ag1 N1 175.09(12) 4 .
N1 C1 N2 111.4(3) . .
N1 C1 H1 124.3 . .
N2 C1 H1 124.3 . .
C3 C2 N1 108.7(4) . .
C3 C2 H2 125.6 . .
N1 C2 H2 125.6 . .
C2 C3 N2 106.4(3) . .
C2 C3 H3 126.8 . .
N2 C3 H3 126.8 . .
N2 C4 C5 116.2(2) . .
N2 C4 H4A 108.2 . .
C5 C4 H4A 108.2 . .
N2 C4 H4B 108.2 . .
C5 C4 H4B 108.2 . .
H4A C4 H4B 107.4 . .
C6 C5 C6 114.8(4) 2 .
C6 C5 C4 107.81(19) 2 .
C6 C5 C4 107.40(18) . .
C6 C5 C4 107.40(18) 2 2
C6 C5 C4 107.81(19) . 2
C4 C5 C4 111.7(4) . 2
N3 C6 C5 117.1(3) . .
N3 C6 H6A 108.0 . .
C5 C6 H6A 108.0 . .
N3 C6 H6B 108.0 . .
C5 C6 H6B 108.0 . .
H6A C6 H6B 107.3 . .
N4 C7 N3 110.9(3) . .
N4 C7 H7 124.6 . .
N3 C7 H7 124.6 . .
N3 C8 C9 107.0(3) . .
N3 C8 H8 126.5 . .
C9 C8 H8 126.5 . .
C8 C9 N4 109.2(4) . .
C8 C9 H9 125.4 . .
N4 C9 H9 125.4 . .
O5 O3 N6 97.3(19) 7_665 .
O5 O3 O5' 17.8(13) 7_665 7_665
N6 O3 O5' 113.9(17) . 7_665
O5 O3 O4 129.9(17) 7_665 .
N6 O3 O4 35.9(10) . .
O5' O3 O4 147.7(14) 7_665 .
O4 O4' O4'' 37(2) . .
O4 O4' N6 52(2) . .
O4'' O4' N6 69(3) . .
O4' O4'' N6 77(3) . .
O4' O4 N6 97(3) . .
O4' O4 O3 121(3) . .
N6 O4 O3 37.7(11) . .
O5 O5' N6 80(3) . .
O5 O5' O3 29(2) . 7_665
N6 O5' O3 105.3(16) . 7_665
O5' O5 O3 133(3) . 7_665
O5' O5 N6 71(2) . .
O3 O5 N6 144.9(17) 7_665 .
O5' O5 N6 165(3) . 7_665
O3 O5 N6 43.3(11) 7_665 7_665
N6 O5 N6 105.8(11) . 7_665
C1 N1 C2 106.1(3) . .
C1 N1 Ag1 126.1(3) . .
C2 N1 Ag1 127.9(3) . .
C1 N2 C3 107.5(3) . .
C1 N2 C4 125.1(3) . .
C3 N2 C4 126.7(3) . .
C8 N3 C7 107.3(3) . .
C8 N3 C6 128.6(3) . .
C7 N3 C6 123.9(3) . .
C7 N4 C9 105.5(3) . .
C7 N4 Ag1 124.2(3) . 4_545
C9 N4 Ag1 129.5(3) . 4_545
O2 N5 O1 120.2(3) . 2_755
O2 N5 O1 120.2(3) . .
O1 N5 O1 119.5(5) 2_755 .
O4 N6 O3 106.4(18) . .
O4 N6 O5' 113.6(18) . .
O3 N6 O5' 140.0(16) . .
O4 N6 O4'' 20.3(14) . .
O3 N6 O4'' 122(2) . .
O5' N6 O4'' 97.2(18) . .
O4 N6 O5 142.3(17) . .
O3 N6 O5 111.3(13) . .
O5' N6 O5 28.7(10) . .
O4'' N6 O5 125.1(18) . .
O4 N6 O4' 30.4(11) . .
O3 N6 O4' 125.4(15) . .
O5' N6 O4' 90.7(15) . .
O4'' N6 O4' 33.6(13) . .
O5 N6 O4' 117.3(15) . .
O4 N6 O5 141.4(15) . 7_665
O3 N6 O5 39.4(11) . 7_665
O5' N6 O5 101.9(13) . 7_665
O4'' N6 O5 160.7(18) . 7_665
O5 N6 O5 74.2(11) . 7_665
O4' N6 O5 142.0(11) . 7_665

loop_
_geom_bond_atom_site_label_1
_geom_bond_atom_site_label_2
_geom_bond_distance
_geom_bond_site_symmetry_2
Ag1 N4 2.112(3) 4
Ag1 N1 2.117(3) .
C1 N1 1.305(5) .
C1 N2 1.328(4) .
C1 H1 0.9300 .
C2 C3 1.354(5) .
C2 N1 1.368(6) .
C2 H2 0.9300 .
C3 N2 1.355(5) .
C3 H3 0.9300 .
C4 N2 1.479(4) .
C4 C5 1.557(4) .
C4 H4A 0.9700 .
C4 H4B 0.9700 .
C5 C6 1.547(4) 2
C5 C6 1.547(4) .
C5 C4 1.557(4) 2
C6 N3 1.468(4) .
C6 H6A 0.9700 .
C6 H6B 0.9700 .
C7 N4 1.314(5) .
C7 N3 1.352(4) .
C7 H7 0.9300 .
C8 N3 1.338(5) .
C8 C9 1.354(5) .
C8 H8 0.9300 .
C9 N4 1.370(5) .
C9 H9 0.9300 .
O1 N5 1.231(4) .
O2 N5 1.220(6) .
O3 O5 1.062(18) 7_665
O3 N6 1.147(14) .
O3 O5' 1.60(3) 7_665
O3 O4 1.80(3) .
O4' O4 0.70(2) .
O4' O4'' 0.78(3) .
O4' N6 1.38(2) .
O4'' N6 1.32(3) .
O4 N6 1.101(18) .
O5' O5 0.67(2) .
O5' N6 1.32(2) .
O5' O3 1.60(3) 7_665
O5 O3 1.062(18) 7_665
O5 N6 1.376(18) .
O5 N6 1.66(2) 7_665
N4 Ag1 2.112(3) 4_545
N5 O1 1.231(4) 2_755
N6 O5 1.66(2) 7_665

loop_
_geom_torsion_atom_site_label_1
_geom_torsion_atom_site_label_2
_geom_torsion_atom_site_label_3
_geom_torsion_atom_site_label_4
_geom_torsion
_geom_torsion_site_symmetry_1
_geom_torsion_site_symmetry_4
N1 C2 C3 N2 1.1(5) . .
N2 C4 C5 C6 55.5(4) . 2
N2 C4 C5 C6 179.8(3) . .
N2 C4 C5 C4 -62.2(2) . 2
C6 C5 C6 N3 48.4(2) 2 .
C4 C5 C6 N3 -71.4(4) . .
C4 C5 C6 N3 168.1(3) 2 .
N3 C8 C9 N4 -1.0(5) . .
O4 O4' O4'' N6 55(4) . .
O4'' O4' O4 N6 -106(5) . .
O4'' O4' O4 O3 -137(5) . .
N6 O4' O4 O3 -31.1(13) . .
O5 O3 O4 O4' 27(4) 7_665 .
N6 O3 O4 O4' 57(3) . .
O5' O3 O4 O4' 30(4) 7_665 .
O5 O3 O4 N6 -29(2) 7_665 .
O5' O3 O4 N6 -27(2) 7_665 .
N6 O5' O5 O3 150(3) . 7_665
O3 O5' O5 N6 -150(3) 7_665 .
N6 O5' O5 N6 81(11) . 7_665
O3 O5' O5 N6 -69(10) 7_665 7_665
N2 C1 N1 C2 -0.2(5) . .
N2 C1 N1 Ag1 179.4(2) . .
C3 C2 N1 C1 -0.6(5) . .
C3 C2 N1 Ag1 179.9(3) . .
N4 Ag1 N1 C1 26.1(18) 4 .
N4 Ag1 N1 C2 -154.5(14) 4 .
N1 C1 N2 C3 0.9(4) . .
N1 C1 N2 C4 172.3(3) . .
C2 C3 N2 C1 -1.2(4) . .
C2 C3 N2 C4 -172.4(3) . .
C5 C4 N2 C1 109.4(4) . .
C5 C4 N2 C3 -80.9(5) . .
C9 C8 N3 C7 2.1(4) . .
C9 C8 N3 C6 178.1(3) . .
N4 C7 N3 C8 -2.5(4) . .
N4 C7 N3 C6 -178.8(3) . .
C5 C6 N3 C8 74.6(4) . .
C5 C6 N3 C7 -110.0(3) . .
N3 C7 N4 C9 1.9(4) . .
N3 C7 N4 Ag1 -168.9(2) . 4_545
C8 C9 N4 C7 -0.6(4) . .
C8 C9 N4 Ag1 169.6(3) . 4_545
O4' O4 N6 O3 -134(2) . .
O4' O4 N6 O5' 44(3) . .
O3 O4 N6 O5' 178(2) . .
O4' O4 N6 O4'' 82(5) . .
O3 O4 N6 O4'' -144(5) . .
O4' O4 N6 O5 44(4) . .
O3 O4 N6 O5 178(3) . .
O3 O4 N6 O4' 134(2) . .
O4' O4 N6 O5 -111(3) . 7_665
O3 O4 N6 O5 22.7(16) . 7_665
O5 O3 N6 O4 157.7(16) 7_665 .
O5' O3 N6 O4 164.6(14) 7_665 .
O5 O3 N6 O5' -19(2) 7_665 .
O5' O3 N6 O5' -12(3) 7_665 .
O4 O3 N6 O5' -177(3) . .
O5 O3 N6 O4'' 172(2) 7_665 .
O5' O3 N6 O4'' 178.5(19) 7_665 .
O4 O3 N6 O4'' 14(2) . .
O5 O3 N6 O5 -20.8(19) 7_665 .
O5' O3 N6 O5 -13.9(16) 7_665 .
O4 O3 N6 O5 -178(2) . .
O5 O3 N6 O4' 131.1(17) 7_665 .
O5' O3 N6 O4' 138.0(15) 7_665 .
O4 O3 N6 O4' -26.6(15) . .
O5' O3 N6 O5 6.9(13) 7_665 7_665
O4 O3 N6 O5 -157.7(16) . 7_665
O5 O5' N6 O4 -180(2) . .
O3 O5' N6 O4 -165.1(15) 7_665 .
O5 O5' N6 O3 -3(4) . .
O3 O5' N6 O3 12(3) 7_665 .
O5 O5' N6 O4'' 168(3) . .
O3 O5' N6 O4'' -177.5(17) 7_665 .
O3 O5' N6 O5 14.7(17) 7_665 .
O5 O5' N6 O4' -159(2) . .
O3 O5' N6 O4' -144.5(13) 7_665 .
O5 O5' N6 O5 -15(3) . 7_665
O3 O5' N6 O5 -0.6(16) 7_665 7_665
O4' O4'' N6 O4 -65(5) . .
O4' O4'' N6 O3 -107(3) . .
O4' O4'' N6 O5' 80(3) . .
O4' O4'' N6 O5 87(3) . .
O4' O4'' N6 O5 -91(5) . 7_665
O5' O5 N6 O4 0(4) . .
O3 O5 N6 O4 -140(3) 7_665 .
N6 O5 N6 O4 -164(2) 7_665 .
O5' O5 N6 O3 178(2) . .
O3 O5 N6 O3 38(4) 7_665 .
N6 O5 N6 O3 13.5(13) 7_665 .
O3 O5 N6 O5' -140(5) 7_665 .
N6 O5 N6 O5' -164(3) 7_665 .
O5' O5 N6 O4'' -15(3) . .
O3 O5 N6 O4'' -155(3) 7_665 .
N6 O5 N6 O4'' -179(2) 7_665 .
O5' O5 N6 O4' 24(3) . .
O3 O5 N6 O4' -117(3) 7_665 .
N6 O5 N6 O4' -140.8(13) 7_665 .
O5' O5 N6 O5 164(3) . 7_665
O3 O5 N6 O5 24(3) 7_665 7_665
N6 O5 N6 O5 0.000(2) 7_665 7_665
O4'' O4' N6 O4 38(3) . .
O4 O4' N6 O3 58(3) . .
O4'' O4' N6 O3 97(3) . .
O4 O4' N6 O5' -140(3) . .
O4'' O4' N6 O5' -102(3) . .
O4 O4' N6 O4'' -38(3) . .
O4 O4' N6 O5 -152(3) . .
O4'' O4' N6 O5 -113(3) . .
O4 O4' N6 O5 109(3) . 7_665
O4'' O4' N6 O5 147(3) . 7_665
